data_1505308
loop_
_publ_author_name
'Clark, J. Stephen'
'Grainger, Damian M.'
'Ehkirch, Alexandra A.-C.'
'Blake, Alexander J.'
'Wilson, Claire'

_publ_section_title
;
 Synthesis of the fused polyether core of hemibrevetoxin B by
 two-directional ring-closing metathesis.
;
_journal_issue 6
_journal_name_full 'Organic letters'
_journal_page_first 1033
_journal_page_last 1036
_journal_paper_doi 10.1021/ol0630651
_journal_volume 9
_journal_year 2007
_chemical_formula_sum 'C17 H22 O5'
_chemical_formula_weight 306.35
_chemical_name_systematic
;
   ?
;
_space_group_IT_number 19
_symmetry_cell_setting orthorhombic
_symmetry_space_group_name_Hall 'P 2ac 2ab'
_symmetry_space_group_name_H-M 'P 21 21 21'
_atom_sites_solution_hydrogens geom
_atom_sites_solution_primary direct
_atom_sites_solution_secondary difmap
_audit_creation_method SHELXL-97
_cell_angle_alpha 90.00
_cell_angle_beta 90.00
_cell_angle_gamma 90.00
_cell_formula_units_Z 4
_cell_length_a 9.6950(17)
_cell_length_b 10.0104(17)
_cell_length_c 15.698(3)
_cell_measurement_reflns_used 6743
_cell_measurement_temperature 150(2)
_cell_measurement_theta_max 27.4
_cell_measurement_theta_min 2.4
_cell_volume 1523.5(5)
_computing_cell_refinement 'Bruker SAINT version 6.36a (Bruker, 2000)'
_computing_data_collection 'Bruker SMART version 5.625 (Bruker, 2001)'
_computing_data_reduction 'Bruker SAINT; Bruker SHELXTL (Bruker, 2001)'
_computing_publication_material 'enCIFer (CCDC, 2003); PLATON (Spek, 2003)'
_computing_structure_refinement 'SHELXL-97 (Sheldrick, 1997)'
_computing_structure_solution 'SHELXS-97 (Sheldrick, 1990)'
_diffrn_ambient_temperature 150(2)
_diffrn_measured_fraction_theta_full 0.995
_diffrn_measured_fraction_theta_max 0.995
_diffrn_measurement_device_type 'Bruker SMART1000 CCD area detector'
_diffrn_measurement_method \w
_diffrn_radiation_monochromator graphite
_diffrn_radiation_source 'sealed tube'
_diffrn_radiation_type MoK\a
_diffrn_radiation_wavelength 0.71073
_diffrn_reflns_av_R_equivalents 0.110
_diffrn_reflns_av_sigmaI/netI 0.0193
_diffrn_reflns_limit_h_max 12
_diffrn_reflns_limit_h_min -12
_diffrn_reflns_limit_k_max 12
_diffrn_reflns_limit_k_min -12
_diffrn_reflns_limit_l_max 19
_diffrn_reflns_limit_l_min -20
_diffrn_reflns_number 13368
_diffrn_reflns_theta_full 27.47
_diffrn_reflns_theta_max 27.47
_diffrn_reflns_theta_min 2.41
_diffrn_standards_decay_% 0
_diffrn_standards_number 0
_exptl_absorpt_coefficient_mu 0.098
_exptl_absorpt_correction_type none
_exptl_crystal_colour colourless
_exptl_crystal_density_diffrn 1.336
_exptl_crystal_density_method 'not measured'
_exptl_crystal_description block
_exptl_crystal_F_000 656
_exptl_crystal_size_max 0.40
_exptl_crystal_size_mid 0.22
_exptl_crystal_size_min 0.21
_refine_diff_density_max 0.232
_refine_diff_density_min -0.275
_refine_diff_density_rms 0.049
_refine_ls_abs_structure_details 'Flack H D (1983), Acta Cryst. A39, 876-881'
_refine_ls_abs_structure_Flack -0.4(12)
_refine_ls_extinction_method none
_refine_ls_goodness_of_fit_ref 1.027
_refine_ls_hydrogen_treatment constr
_refine_ls_matrix_type full
_refine_ls_number_parameters 199
_refine_ls_number_reflns 1990
_refine_ls_number_restraints 0
_refine_ls_restrained_S_all 1.027
_refine_ls_R_factor_all 0.0454
_refine_ls_R_factor_gt 0.0396
_refine_ls_shift/su_max 0.000
_refine_ls_shift/su_mean 0.000
_refine_ls_structure_factor_coef Fsqd
_refine_ls_weighting_details 'calc w=1/[\s^2^(Fo^2^)+(0.0828P)^2^+0.1327P] where P=(Fo^2^+2Fc^2^)/3'
_refine_ls_weighting_scheme calc
_refine_ls_wR_factor_gt 0.1055
_refine_ls_wR_factor_ref 0.1112
_reflns_number_gt 1782
_reflns_number_total 1990
_reflns_threshold_expression >2\s(I)
_cod_data_source_file ol0630651si20061221_114143.cif
_cod_data_source_block 23
_cod_depositor_comments
;
The following automatic conversions were performed:

'_symmetry_cell_setting' value 'Orthorhombic' changed to
'orthorhombic' according to
/home/saulius/struct/CIF-dictionaries/cif_core.dic dictionary named
'cif_core.dic' version 2.4.1 from 2010-06-29.

Automatic conversion script
Id: cif_fix_values 1715 2011-07-08 13:25:40Z adriana 
;
_cod_database_code 1505308

loop_
_symmetry_equiv_pos_as_xyz
'x, y, z'
'-x+1/2, -y, z+1/2'
'-x, y+1/2, -z+1/2'
'x+1/2, -y+1/2, -z'

loop_
_atom_site_label
_atom_site_type_symbol
_atom_site_fract_x
_atom_site_fract_y
_atom_site_fract_z
_atom_site_U_iso_or_equiv
_atom_site_adp_type
_atom_site_occupancy
_atom_site_symmetry_multiplicity
_atom_site_calc_flag
_atom_site_refinement_flags
O1 O 0.44440(15) 0.86563(15) 0.89786(10) 0.0316(4) Uani 1 1 d .
C2 C 0.4851(2) 0.9681(2) 0.84124(15) 0.0367(5) Uani 1 1 d .
H2A H 0.5013 0.9276 0.7846 0.044 Uiso 1 1 calc R
H2B H 0.5743 1.0046 0.8613 0.044 Uiso 1 1 calc R
C3 C 0.3859(3) 1.0831(2) 0.83034(14) 0.0346(5) Uani 1 1 d .
C4 C 0.2444(3) 1.0797(2) 0.86481(13) 0.0317(5) Uani 1 1 d .
H4A H 0.2003 1.1642 0.8692 0.038 Uiso 1 1 calc R
C5A C 0.1989(2) 0.82880(19) 0.89745(13) 0.0240(4) Uani 1 1 d .
H5AA H 0.1888 0.8013 0.9584 0.029 Uiso 1 1 calc R
C5 C 0.1693(2) 0.9760(2) 0.89076(14) 0.0287(4) Uani 1 1 d .
H5A H 0.0789 0.9997 0.9086 0.034 Uiso 1 1 calc R
O6 O 0.09084(15) 0.76725(13) 0.84896(9) 0.0248(3) Uani 1 1 d .
C6A C 0.0363(2) 0.64634(18) 0.88363(13) 0.0224(4) Uani 1 1 d .
H6AA H 0.0249 0.6590 0.9464 0.027 Uiso 1 1 calc R
C7 C -0.1060(2) 0.62602(19) 0.84513(14) 0.0268(4) Uani 1 1 d .
H7A H -0.1661 0.7034 0.8580 0.032 Uiso 1 1 calc R
H7B H -0.0993 0.6162 0.7825 0.032 Uiso 1 1 calc R
C7A C -0.1639(2) 0.50079(18) 0.88443(13) 0.0240(4) Uani 1 1 d .
H7AA H -0.1751 0.5156 0.9471 0.029 Uiso 1 1 calc R
O8 O -0.29529(15) 0.46845(15) 0.84904(10) 0.0311(3) Uani 1 1 d .
C9 C -0.3608(2) 0.3665(2) 0.89847(14) 0.0314(5) Uani 1 1 d .
H9A H -0.4354 0.3258 0.8641 0.038 Uiso 1 1 calc R
H9B H -0.4037 0.4082 0.9491 0.038 Uiso 1 1 calc R
C10 C -0.2651(2) 0.2588(2) 0.92732(14) 0.0319(5) Uani 1 1 d .
H10A H -0.3026 0.1834 0.9559 0.038 Uiso 1 1 calc R
C11 C -0.1304(3) 0.2641(2) 0.91471(15) 0.0320(5) Uani 1 1 d .
H11A H -0.0732 0.1929 0.9334 0.038 Uiso 1 1 calc R
C11A C -0.0681(2) 0.38267(19) 0.87084(13) 0.0255(4) Uani 1 1 d .
H11B H -0.0588 0.3640 0.8085 0.031 Uiso 1 1 calc R
O12 O 0.06499(15) 0.40997(14) 0.90663(9) 0.0265(3) Uani 1 1 d .
C12A C 0.1333(2) 0.52619(19) 0.86945(12) 0.0236(4) Uani 1 1 d .
C13 C 0.2627(2) 0.5414(2) 0.92393(14) 0.0295(4) Uani 1 1 d .
H13A H 0.3046 0.4518 0.9303 0.035 Uiso 1 1 calc R
H13B H 0.2334 0.5706 0.9814 0.035 Uiso 1 1 calc R
C14A C 0.3374(2) 0.7801(2) 0.86516(13) 0.0260(4) Uani 1 1 d .
H14A H 0.3381 0.7843 0.8015 0.031 Uiso 1 1 calc R
C14 C 0.3762(2) 0.6373(2) 0.89355(17) 0.0335(5) Uani 1 1 d .
H14B H 0.4241 0.5939 0.8452 0.040 Uiso 1 1 calc R
H14C H 0.4443 0.6456 0.9403 0.040 Uiso 1 1 calc R
O15 O 0.4252(2) 1.18176(17) 0.79218(11) 0.0453(5) Uani 1 1 d .
C16 C 0.1694(2) 0.5013(2) 0.77633(14) 0.0332(5) Uani 1 1 d .
H16A H 0.2304 0.4236 0.7721 0.050 Uiso 1 1 calc R
H16B H 0.2163 0.5800 0.7530 0.050 Uiso 1 1 calc R
H16C H 0.0848 0.4845 0.7440 0.050 Uiso 1 1 calc R

loop_
_atom_site_aniso_label
_atom_site_aniso_U_11
_atom_site_aniso_U_22
_atom_site_aniso_U_33
_atom_site_aniso_U_23
_atom_site_aniso_U_13
_atom_site_aniso_U_12
O1 0.0314(8) 0.0309(8) 0.0324(8) 0.0021(6) -0.0059(6) -0.0092(6)
C2 0.0336(11) 0.0365(11) 0.0398(12) 0.0015(11) 0.0003(9) -0.0152(10)
C3 0.0469(13) 0.0291(10) 0.0278(10) -0.0018(9) -0.0047(9) -0.0155(10)
C4 0.0446(12) 0.0222(9) 0.0283(10) -0.0019(8) -0.0053(9) -0.0049(9)
C5A 0.0285(10) 0.0203(8) 0.0231(9) 0.0010(7) -0.0009(7) -0.0032(8)
C5 0.0354(11) 0.0231(9) 0.0276(9) -0.0024(9) 0.0004(8) 0.0005(9)
O6 0.0269(7) 0.0192(6) 0.0283(7) 0.0050(6) -0.0031(6) -0.0034(6)
C6A 0.0258(10) 0.0177(8) 0.0238(9) 0.0029(8) 0.0000(7) -0.0006(7)
C7 0.0265(10) 0.0202(9) 0.0337(11) 0.0039(8) -0.0026(8) 0.0013(8)
C7A 0.0262(9) 0.0195(9) 0.0262(9) 0.0010(7) -0.0010(7) -0.0018(7)
O8 0.0277(7) 0.0279(7) 0.0378(8) 0.0082(7) -0.0062(6) -0.0062(6)
C9 0.0319(10) 0.0294(10) 0.0329(11) 0.0036(9) -0.0010(9) -0.0076(9)
C10 0.0383(12) 0.0230(10) 0.0345(11) 0.0029(9) -0.0027(9) -0.0086(9)
C11 0.0379(12) 0.0179(9) 0.0403(12) 0.0021(9) -0.0012(9) -0.0014(8)
C11A 0.0305(10) 0.0187(9) 0.0274(10) -0.0013(8) 0.0006(8) 0.0001(8)
O12 0.0260(7) 0.0192(6) 0.0343(8) 0.0055(6) -0.0001(6) -0.0006(6)
C12A 0.0247(9) 0.0179(8) 0.0283(10) 0.0033(8) 0.0015(7) 0.0008(7)
C13 0.0260(10) 0.0242(9) 0.0383(11) 0.0072(9) -0.0020(8) 0.0016(8)
C14A 0.0261(10) 0.0243(9) 0.0275(9) 0.0000(8) -0.0002(8) -0.0054(8)
C14 0.0251(10) 0.0281(10) 0.0474(13) 0.0070(10) 0.0001(9) 0.0009(8)
O15 0.0586(11) 0.0337(8) 0.0436(9) 0.0045(8) -0.0012(8) -0.0218(9)
C16 0.0354(11) 0.0302(11) 0.0339(11) -0.0020(9) 0.0096(9) -0.0006(9)

loop_
_atom_type_symbol
_atom_type_description
_atom_type_scat_dispersion_real
_atom_type_scat_dispersion_imag
_atom_type_scat_source
C C 0.0033 0.0016 'International Tables Vol C Tables 4.2.6.8 and 6.1.1.4'
H H 0.0000 0.0000 'International Tables Vol C Tables 4.2.6.8 and 6.1.1.4'
O O 0.0106 0.0060 'International Tables Vol C Tables 4.2.6.8 and 6.1.1.4'

loop_
_geom_angle_atom_site_label_1
_geom_angle_atom_site_label_2
_geom_angle_atom_site_label_3
_geom_angle
C2 O1 C14A 114.12(16)
O1 C2 C3 116.52(19)
O15 C3 C4 119.4(2)
O15 C3 C2 118.3(2)
C4 C3 C2 122.23(19)
C5 C4 C3 129.7(2)
O6 C5A C5 104.15(16)
O6 C5A C14A 109.36(15)
C5 C5A C14A 117.42(18)
C4 C5 C5A 132.9(2)
C6A O6 C5A 115.60(14)
O6 C6A C7 107.33(15)
O6 C6A C12A 112.32(15)
C7 C6A C12A 113.05(16)
C7A C7 C6A 106.68(16)
O8 C7A C7 111.25(16)
O8 C7A C11A 108.34(16)
C7 C7A C11A 111.24(17)
C7A O8 C9 110.29(15)
O8 C9 C10 113.85(18)
C11 C10 C9 122.6(2)
C10 C11 C11A 119.9(2)
O12 C11A C11 109.49(17)
O12 C11A C7A 110.31(15)
C11 C11A C7A 107.77(17)
C11A O12 C12A 113.80(15)
O12 C12A C16 110.95(16)
O12 C12A C13 103.20(15)
C16 C12A C13 111.41(17)
O12 C12A C6A 106.67(14)
C16 C12A C6A 113.94(16)
C13 C12A C6A 110.04(16)
C12A C13 C14 118.49(18)
O1 C14A C5A 109.13(16)
O1 C14A C14 105.81(17)
C5A C14A C14 114.64(17)
C13 C14 C14A 119.61(18)

loop_
_geom_bond_atom_site_label_1
_geom_bond_atom_site_label_2
_geom_bond_distance
O1 C2 1.414(3)
O1 C14A 1.440(2)
C2 C3 1.510(3)
C3 O15 1.216(3)
C3 C4 1.475(3)
C4 C5 1.333(3)
C5A O6 1.434(2)
C5A C5 1.505(3)
C5A C14A 1.516(3)
O6 C6A 1.429(2)
C6A C7 1.520(3)
C6A C12A 1.543(3)
C7 C7A 1.506(3)
C7A O8 1.427(2)
C7A C11A 1.519(3)
O8 C9 1.431(2)
C9 C10 1.493(3)
C10 C11 1.322(3)
C11 C11A 1.500(3)
C11A O12 1.434(2)
O12 C12A 1.460(2)
C12A C16 1.524(3)
C12A C13 1.526(3)
C13 C14 1.537(3)
C14A C14 1.543(3)

loop_
_geom_torsion_atom_site_label_1
_geom_torsion_atom_site_label_2
_geom_torsion_atom_site_label_3
_geom_torsion_atom_site_label_4
_geom_torsion
C14A O1 C2 C3 73.8(2)
O1 C2 C3 O15 169.54(19)
O1 C2 C3 C4 -10.0(3)
O15 C3 C4 C5 163.1(2)
C2 C3 C4 C5 -17.4(4)
C3 C4 C5 C5A 2.1(4)
O6 C5A C5 C4 -124.8(3)
C14A C5A C5 C4 -3.8(4)
C5 C5A O6 C6A -141.04(17)
C14A C5A O6 C6A 92.67(19)
C5A O6 C6A C7 158.86(16)
C5A O6 C6A C12A -76.3(2)
O6 C6A C7 C7A -178.18(15)
C12A C6A C7 C7A 57.4(2)
C6A C7 C7A O8 -176.89(15)
C6A C7 C7A C11A -56.0(2)
C7 C7A O8 C9 -168.27(17)
C11A C7A O8 C9 69.2(2)
C7A O8 C9 C10 -40.9(2)
O8 C9 C10 C11 5.8(3)
C9 C10 C11 C11A 0.8(4)
C10 C11 C11A O12 145.3(2)
C10 C11 C11A C7A 25.3(3)
O8 C7A C11A O12 -179.15(15)
C7 C7A C11A O12 58.3(2)
O8 C7A C11A C11 -59.7(2)
C7 C7A C11A C11 177.76(17)
C11 C11A O12 C12A -178.63(15)
C7A C11A O12 C12A -60.2(2)
C11A O12 C12A C16 -66.2(2)
C11A O12 C12A C13 174.36(15)
C11A O12 C12A C6A 58.41(19)
O6 C6A C12A O12 -179.29(14)
C7 C6A C12A O12 -57.6(2)
O6 C6A C12A C16 -56.5(2)
C7 C6A C12A C16 65.1(2)
O6 C6A C12A C13 69.4(2)
C7 C6A C12A C13 -168.93(16)
O12 C12A C13 C14 168.33(17)
C16 C12A C13 C14 49.2(3)
C6A C12A C13 C14 -78.1(2)
C2 O1 C14A C5A -96.0(2)
C2 O1 C14A C14 140.14(18)
O6 C5A C14A O1 165.38(15)
C5 C5A C14A O1 47.1(2)
O6 C5A C14A C14 -76.2(2)
C5 C5A C14A C14 165.52(18)
C12A C13 C14 C14A 48.6(3)
O1 C14A C14 C13 140.2(2)
C5A C14A C14 C13 19.9(3)

loop_
_cod_related_entry_id
_cod_related_entry_database
_cod_related_entry_code
1 ChemSpider 17231185
